data_4079306
loop_
_publ_author_name
'Smith, Dan A.'
'Ro\,sca, Drago\,s-Adrian'
'Bochmann, Manfred'

_publ_section_title
;
 Selective Au--C Cleavage in (C&#x2227;N&#x2227;C)Au(III) Aryl and Alkyl
 Pincer Complexes
;
_journal_issue 17
_journal_name_full Organometallics
_journal_page_first 5998
_journal_paper_doi 10.1021/om300666j
_journal_volume 31
_journal_year 2012
_chemical_formula_moiety 'C27 H27 Au F3 N O2'
_chemical_formula_sum 'C27 H27 Au F3 N O2'
_chemical_formula_weight 651.25
_chemical_name_systematic
;
 ?
;
_space_group_IT_number 2
_symmetry_cell_setting triclinic
_symmetry_space_group_name_Hall '-P 1'
_symmetry_space_group_name_H-M 'P -1'
_atom_sites_solution_hydrogens geom
_atom_sites_solution_primary direct
_atom_sites_solution_secondary difmap
_audit_creation_method SHELXL-97
_cell_angle_alpha 111.656(4)
_cell_angle_beta 91.252(2)
_cell_angle_gamma 109.791(4)
_cell_formula_units_Z 4
_cell_length_a 10.822(3)
_cell_length_b 15.703(5)
_cell_length_c 16.449(5)
_cell_measurement_reflns_used 11056
_cell_measurement_temperature 140(2)
_cell_measurement_theta_max 0.292
_cell_measurement_theta_min 0.238
_cell_volume 2409.9(13)
_computing_structure_refinement 'SHELXL-97 (Sheldrick, 2008)'
_diffrn_ambient_temperature 140(2)
_diffrn_measured_fraction_theta_full 0.991
_diffrn_measured_fraction_theta_max 0.991
_diffrn_radiation_monochromator graphite
_diffrn_radiation_source 'fine-focus sealed tube'
_diffrn_radiation_type MoK\a
_diffrn_radiation_wavelength 0.71075
_diffrn_reflns_av_R_equivalents 0.0233
_diffrn_reflns_av_sigmaI/netI 0.0392
_diffrn_reflns_limit_h_max 13
_diffrn_reflns_limit_h_min -14
_diffrn_reflns_limit_k_max 20
_diffrn_reflns_limit_k_min -13
_diffrn_reflns_limit_l_max 21
_diffrn_reflns_limit_l_min -21
_diffrn_reflns_number 22248
_diffrn_reflns_theta_full 27.48
_diffrn_reflns_theta_max 27.48
_diffrn_reflns_theta_min 2.94
_exptl_absorpt_coefficient_mu 6.152
_exptl_absorpt_correction_T_max 0.3725
_exptl_absorpt_correction_T_min 0.2597
_exptl_absorpt_correction_type multi-scan
_exptl_absorpt_process_details
;
CrysAlisPro RED, Oxford Diffraction Ltd., Version 1.171.32.24
Empirical absorption correction using spherical harmonics,
implemented in SCALE3 ABSPACK scaling algorithm.
;
_exptl_crystal_colour yellow
_exptl_crystal_density_diffrn 1.795
_exptl_crystal_density_method 'not measured'
_exptl_crystal_description block
_exptl_crystal_F_000 1272
_exptl_crystal_size_max 0.30
_exptl_crystal_size_mid 0.20
_exptl_crystal_size_min 0.20
_refine_diff_density_max 0.718
_refine_diff_density_min -0.945
_refine_diff_density_rms 0.100
_refine_ls_extinction_method none
_refine_ls_goodness_of_fit_ref 0.933
_refine_ls_hydrogen_treatment constr
_refine_ls_matrix_type full
_refine_ls_number_parameters 625
_refine_ls_number_reflns 10964
_refine_ls_number_restraints 0
_refine_ls_restrained_S_all 0.933
_refine_ls_R_factor_all 0.0246
_refine_ls_R_factor_gt 0.0195
_refine_ls_shift/su_max 0.003
_refine_ls_shift/su_mean 0.000
_refine_ls_structure_factor_coef Fsqd
_refine_ls_weighting_details 'calc w=1/[\s^2^(Fo^2^)+(0.0110P)^2^+0.0000P] where P=(Fo^2^+2Fc^2^)/3'
_refine_ls_weighting_scheme calc
_refine_ls_wR_factor_gt 0.0383
_refine_ls_wR_factor_ref 0.0393
_reflns_number_gt 8972
_reflns_number_total 10964
_reflns_threshold_expression >2\s(I)
_cod_data_source_file om300666j_si_002.cif
_cod_data_source_block 217
_cod_original_sg_symbol_H-M P-1
_cod_database_code 4079306

loop_
_symmetry_equiv_pos_as_xyz
'x, y, z'
'-x, -y, -z'

loop_
_atom_site_label
_atom_site_type_symbol
_atom_site_fract_x
_atom_site_fract_y
_atom_site_fract_z
_atom_site_U_iso_or_equiv
_atom_site_adp_type
_atom_site_occupancy
_atom_site_symmetry_multiplicity
_atom_site_calc_flag
_atom_site_refinement_flags
Au1 Au 0.887136(8) 0.300283(7) 0.343473(6) 0.01119(3) Uani 1 1 d .
F1 F 0.50230(14) 0.05822(12) 0.15003(10) 0.0317(4) Uani 1 1 d .
F2 F 0.49407(15) 0.02295(12) 0.26512(13) 0.0400(5) Uani 1 1 d .
F3 F 0.37145(13) 0.09671(12) 0.24095(10) 0.0282(4) Uani 1 1 d .
O1 O 0.71746(15) 0.18202(13) 0.28244(11) 0.0155(4) Uani 1 1 d .
O2 O 0.58010(17) 0.26394(14) 0.33153(12) 0.0251(5) Uani 1 1 d .
N1 N 1.06000(18) 0.40901(15) 0.39756(14) 0.0113(5) Uani 1 1 d .
C1 C 0.9262(2) 0.33761(19) 0.23597(17) 0.0136(6) Uani 1 1 d .
C2 C 0.8464(2) 0.30561(19) 0.15514(17) 0.0143(6) Uani 1 1 d .
H2 H 0.7604 0.2555 0.1420 0.017 Uiso 1 1 calc R
C3 C 0.8889(2) 0.3448(2) 0.09270(17) 0.0154(6) Uani 1 1 d .
C4 C 1.0179(2) 0.4164(2) 0.11277(18) 0.0196(6) Uani 1 1 d .
H4 H 1.0497 0.4431 0.0706 0.024 Uiso 1 1 calc R
C5 C 1.1003(2) 0.44924(19) 0.19246(17) 0.0178(6) Uani 1 1 d .
H5 H 1.1880 0.4969 0.2040 0.021 Uiso 1 1 calc R
C6 C 1.0545(2) 0.41231(19) 0.25529(17) 0.0130(6) Uani 1 1 d .
C7 C 1.1283(2) 0.45095(19) 0.34502(17) 0.0134(6) Uani 1 1 d .
C8 C 1.2524(2) 0.52623(19) 0.38304(18) 0.0151(6) Uani 1 1 d .
H8 H 1.3045 0.5558 0.3479 0.018 Uiso 1 1 calc R
C9 C 1.2997(2) 0.5580(2) 0.47195(17) 0.0167(6) Uani 1 1 d .
H9 H 1.3839 0.6102 0.4978 0.020 Uiso 1 1 calc R
C10 C 1.2258(2) 0.51449(19) 0.52403(17) 0.0146(6) Uani 1 1 d .
H10 H 1.2585 0.5372 0.5853 0.018 Uiso 1 1 calc R
C11 C 1.1038(2) 0.43743(19) 0.48537(17) 0.0121(6) Uani 1 1 d .
C12 C 1.0108(2) 0.37828(18) 0.52571(17) 0.0118(5) Uani 1 1 d .
C13 C 1.0337(2) 0.39679(19) 0.61606(16) 0.0141(6) Uani 1 1 d .
H13 H 1.1091 0.4511 0.6547 0.017 Uiso 1 1 calc R
C14 C 0.9450(2) 0.33495(18) 0.64787(17) 0.0140(6) Uani 1 1 d .
H14 H 0.9597 0.3482 0.7092 0.017 Uiso 1 1 calc R
C15 C 0.8335(2) 0.25301(19) 0.59246(17) 0.0131(6) Uani 1 1 d .
C16 C 0.8110(2) 0.23796(19) 0.50349(17) 0.0140(6) Uani 1 1 d .
H16 H 0.7349 0.1841 0.4652 0.017 Uiso 1 1 calc R
C17 C 0.8976(2) 0.30012(19) 0.46921(16) 0.0128(6) Uani 1 1 d .
C18 C 0.7409(2) 0.18560(19) 0.63090(17) 0.0150(6) Uani 1 1 d .
C19 C 0.8221(2) 0.15229(19) 0.68326(17) 0.0188(6) Uani 1 1 d .
H19A H 0.7613 0.1083 0.7068 0.028 Uiso 1 1 calc R
H19B H 0.8850 0.2103 0.7324 0.028 Uiso 1 1 calc R
H19C H 0.8713 0.1172 0.6437 0.028 Uiso 1 1 calc R
C20 C 0.6374(2) 0.09293(19) 0.55941(17) 0.0195(6) Uani 1 1 d .
H20A H 0.5824 0.0512 0.5872 0.029 Uiso 1 1 calc R
H20B H 0.6826 0.0562 0.5174 0.029 Uiso 1 1 calc R
H20C H 0.5806 0.1119 0.5278 0.029 Uiso 1 1 calc R
C21 C 0.6665(2) 0.2433(2) 0.69403(18) 0.0228(7) Uani 1 1 d .
H21A H 0.6096 0.2019 0.7213 0.034 Uiso 1 1 calc R
H21B H 0.6113 0.2614 0.6604 0.034 Uiso 1 1 calc R
H21C H 0.7313 0.3033 0.7404 0.034 Uiso 1 1 calc R
C22 C 0.7956(3) 0.3171(2) 0.00750(18) 0.0187(6) Uani 1 1 d .
C23 C 0.7357(3) 0.3966(3) 0.0250(2) 0.0416(9) Uani 1 1 d .
H23A H 0.6797 0.3830 -0.0294 0.062 Uiso 1 1 calc R
H23B H 0.8076 0.4616 0.0438 0.062 Uiso 1 1 calc R
H23C H 0.6814 0.3962 0.0719 0.062 Uiso 1 1 calc R
C24 C 0.6850(3) 0.2155(2) -0.0211(2) 0.0409(9) Uani 1 1 d .
H24A H 0.6289 0.2007 -0.0759 0.061 Uiso 1 1 calc R
H24B H 0.6305 0.2151 0.0257 0.061 Uiso 1 1 calc R
H24C H 0.7244 0.1654 -0.0314 0.061 Uiso 1 1 calc R
C25 C 0.8728(3) 0.3164(2) -0.06967(17) 0.0301(7) Uani 1 1 d .
H25A H 0.8102 0.2923 -0.1244 0.045 Uiso 1 1 calc R
H25B H 0.9225 0.2729 -0.0770 0.045 Uiso 1 1 calc R
H25C H 0.9351 0.3836 -0.0570 0.045 Uiso 1 1 calc R
C27 C 0.6045(2) 0.1925(2) 0.29045(17) 0.0147(6) Uani 1 1 d .
C28 C 0.4917(2) 0.0919(2) 0.23578(19) 0.0204(6) Uani 1 1 d .
Au2 Au 0.126998(8) 0.206668(7) 0.156234(6) 0.01061(3) Uani 1 1 d .
F101 F 0.51143(16) 0.48619(13) 0.22330(13) 0.0440(5) Uani 1 1 d .
F102 F 0.64356(14) 0.41555(13) 0.24021(11) 0.0337(5) Uani 1 1 d .
F103 F 0.51805(14) 0.44954(12) 0.33659(10) 0.0270(4) Uani 1 1 d .
O101 O 0.29841(15) 0.32272(13) 0.21532(11) 0.0154(4) Uani 1 1 d .
O102 O 0.43511(17) 0.24919(15) 0.14520(13) 0.0279(5) Uani 1 1 d .
N2 N -0.04818(18) 0.09987(15) 0.10587(14) 0.0110(5) Uani 1 1 d .
C101 C 0.1134(2) 0.20139(18) 0.02881(16) 0.0121(6) Uani 1 1 d .
C102 C 0.2031(2) 0.25774(18) -0.00888(16) 0.0129(6) Uani 1 1 d .
H102 H 0.2803 0.3115 0.0281 0.016 Uiso 1 1 calc R
C103 C 0.1823(2) 0.23702(19) -0.09961(17) 0.0124(6) Uani 1 1 d .
C104 C 0.0681(2) 0.15630(18) -0.15232(16) 0.0131(6) Uani 1 1 d .
H104 H 0.0536 0.1391 -0.2144 0.016 Uiso 1 1 calc R
C105 C -0.0240(2) 0.10103(18) -0.11642(16) 0.0129(6) Uani 1 1 d .
H105 H -0.1017 0.0477 -0.1533 0.015 Uiso 1 1 calc R
C106 C -0.0019(2) 0.12419(18) -0.02544(17) 0.0107(5) Uani 1 1 d .
C107 C -0.0949(2) 0.06954(18) 0.01831(17) 0.0125(6) Uani 1 1 d .
C108 C -0.2183(2) -0.00573(19) -0.01701(17) 0.0144(6) Uani 1 1 d .
H108 H -0.2533 -0.0297 -0.0781 0.017 Uiso 1 1 calc R
C109 C -0.2912(2) -0.04633(19) 0.03729(17) 0.0150(6) Uani 1 1 d .
H109 H -0.3763 -0.0978 0.0132 0.018 Uiso 1 1 calc R
C110 C -0.2405(2) -0.01222(18) 0.12615(17) 0.0128(6) Uani 1 1 d .
H110 H -0.2915 -0.0390 0.1633 0.015 Uiso 1 1 calc R
C111 C -0.1145(2) 0.06151(19) 0.16091(17) 0.0121(6) Uani 1 1 d .
C112 C -0.0367(2) 0.10104(18) 0.24980(16) 0.0116(5) Uani 1 1 d .
C113 C -0.0790(2) 0.06667(19) 0.31523(17) 0.0160(6) Uani 1 1 d .
H113 H -0.1673 0.0210 0.3065 0.019 Uiso 1 1 calc R
C114 C 0.0074(2) 0.09901(19) 0.39295(17) 0.0165(6) Uani 1 1 d .
H114 H -0.0224 0.0743 0.4366 0.020 Uiso 1 1 calc R
C115 C 0.1375(2) 0.16718(19) 0.40876(17) 0.0143(6) Uani 1 1 d .
C116 C 0.1765(2) 0.20499(18) 0.34496(16) 0.0125(5) Uani 1 1 d .
H116 H 0.2632 0.2537 0.3558 0.015 Uiso 1 1 calc R
C117 C 0.0921(2) 0.17344(18) 0.26571(16) 0.0121(6) Uani 1 1 d .
C118 C 0.2798(2) 0.29796(19) -0.14144(17) 0.0148(6) Uani 1 1 d .
C119 C 0.3838(2) 0.39261(19) -0.07150(17) 0.0193(6) Uani 1 1 d .
H11A H 0.4409 0.4311 -0.1010 0.029 Uiso 1 1 calc R
H11B H 0.4384 0.3754 -0.0366 0.029 Uiso 1 1 calc R
H11C H 0.3386 0.4318 -0.0322 0.029 Uiso 1 1 calc R
C120 C 0.2036(2) 0.3272(2) -0.19995(17) 0.0192(6) Uani 1 1 d .
H12A H 0.2669 0.3675 -0.2254 0.029 Uiso 1 1 calc R
H12B H 0.1544 0.3652 -0.1638 0.029 Uiso 1 1 calc R
H12C H 0.1410 0.2675 -0.2479 0.029 Uiso 1 1 calc R
C121 C 0.3530(2) 0.2349(2) -0.19872(18) 0.0236(7) Uani 1 1 d .
H12D H 0.4123 0.2717 -0.2287 0.035 Uiso 1 1 calc R
H12E H 0.2878 0.1734 -0.2431 0.035 Uiso 1 1 calc R
H12F H 0.4056 0.2195 -0.1608 0.035 Uiso 1 1 calc R
C122 C 0.2395(2) 0.1957(2) 0.49020(17) 0.0171(6) Uani 1 1 d .
C123 C 0.3516(3) 0.1597(2) 0.45745(18) 0.0285(7) Uani 1 1 d .
H12G H 0.3955 0.1921 0.4194 0.043 Uiso 1 1 calc R
H12H H 0.3142 0.0880 0.4235 0.043 Uiso 1 1 calc R
H12I H 0.4168 0.1760 0.5085 0.043 Uiso 1 1 calc R
C124 C 0.3012(2) 0.3074(2) 0.54197(18) 0.0242(7) Uani 1 1 d .
H12J H 0.3408 0.3388 0.5023 0.036 Uiso 1 1 calc R
H12K H 0.3703 0.3235 0.5906 0.036 Uiso 1 1 calc R
H12L H 0.2319 0.3317 0.5663 0.036 Uiso 1 1 calc R
C125 C 0.1780(3) 0.1488(2) 0.55316(18) 0.0391(9) Uani 1 1 d .
H12M H 0.1418 0.0768 0.5217 0.059 Uiso 1 1 calc R
H12N H 0.1062 0.1713 0.5749 0.059 Uiso 1 1 calc R
H12O H 0.2464 0.1682 0.6035 0.059 Uiso 1 1 calc R
C127 C 0.4102(2) 0.3165(2) 0.19590(17) 0.0160(6) Uani 1 1 d .
C128 C 0.5222(3) 0.4170(2) 0.25001(19) 0.0215(7) Uani 1 1 d .

loop_
_atom_site_aniso_label
_atom_site_aniso_U_11
_atom_site_aniso_U_22
_atom_site_aniso_U_33
_atom_site_aniso_U_23
_atom_site_aniso_U_13
_atom_site_aniso_U_12
Au1 0.00974(5) 0.01159(6) 0.00943(6) 0.00223(5) -0.00157(4) 0.00304(4)
F1 0.0187(8) 0.0364(11) 0.0185(9) -0.0093(8) -0.0030(7) 0.0078(8)
F2 0.0273(10) 0.0226(11) 0.0602(14) 0.0190(10) -0.0089(9) -0.0040(8)
F3 0.0111(8) 0.0358(11) 0.0245(10) 0.0013(8) -0.0019(7) 0.0052(7)
O1 0.0103(9) 0.0135(10) 0.0159(10) 0.0019(8) -0.0026(7) 0.0009(7)
O2 0.0209(10) 0.0212(12) 0.0230(12) -0.0020(10) -0.0026(8) 0.0083(9)
N1 0.0082(10) 0.0125(12) 0.0132(12) 0.0054(10) -0.0004(9) 0.0036(9)
C1 0.0159(13) 0.0139(14) 0.0127(14) 0.0042(12) 0.0040(11) 0.0086(11)
C2 0.0138(13) 0.0145(15) 0.0148(14) 0.0045(12) 0.0014(11) 0.0072(11)
C3 0.0199(14) 0.0181(15) 0.0108(14) 0.0036(12) 0.0028(11) 0.0129(12)
C4 0.0238(15) 0.0235(17) 0.0176(15) 0.0141(14) 0.0076(12) 0.0091(13)
C5 0.0155(13) 0.0166(15) 0.0188(15) 0.0063(13) 0.0018(11) 0.0038(11)
C6 0.0156(13) 0.0124(14) 0.0115(14) 0.0028(12) 0.0029(11) 0.0080(11)
C7 0.0133(13) 0.0166(15) 0.0111(14) 0.0036(12) 0.0006(11) 0.0086(11)
C8 0.0113(12) 0.0154(15) 0.0198(15) 0.0089(13) 0.0049(11) 0.0041(11)
C9 0.0117(13) 0.0174(15) 0.0173(15) 0.0030(13) -0.0030(11) 0.0056(11)
C10 0.0130(13) 0.0161(15) 0.0140(14) 0.0036(12) -0.0017(11) 0.0074(11)
C11 0.0111(12) 0.0126(14) 0.0113(14) 0.0012(12) -0.0031(10) 0.0071(10)
C12 0.0114(12) 0.0114(14) 0.0150(14) 0.0063(12) 0.0017(10) 0.0060(10)
C13 0.0130(12) 0.0134(15) 0.0137(14) 0.0021(12) -0.0011(10) 0.0064(11)
C14 0.0154(13) 0.0154(15) 0.0105(13) 0.0028(12) -0.0014(10) 0.0077(11)
C15 0.0116(12) 0.0130(14) 0.0139(14) 0.0025(12) -0.0006(10) 0.0069(11)
C16 0.0123(12) 0.0137(14) 0.0141(14) 0.0039(12) -0.0011(10) 0.0047(11)
C17 0.0135(12) 0.0139(14) 0.0119(14) 0.0033(12) 0.0010(10) 0.0084(11)
C18 0.0133(13) 0.0164(15) 0.0146(14) 0.0074(12) 0.0013(11) 0.0036(11)
C19 0.0180(14) 0.0191(16) 0.0194(15) 0.0106(13) 0.0002(11) 0.0041(12)
C20 0.0175(13) 0.0188(16) 0.0201(15) 0.0096(13) -0.0018(11) 0.0024(12)
C21 0.0215(14) 0.0267(17) 0.0223(16) 0.0123(14) 0.0061(12) 0.0084(13)
C22 0.0235(14) 0.0218(16) 0.0141(15) 0.0072(13) 0.0013(12) 0.0125(12)
C23 0.050(2) 0.062(3) 0.0233(18) 0.0075(18) -0.0005(15) 0.0445(19)
C24 0.0339(18) 0.042(2) 0.033(2) 0.0214(18) -0.0202(15) -0.0077(15)
C25 0.0346(17) 0.042(2) 0.0121(15) 0.0077(15) -0.0012(13) 0.0170(15)
C27 0.0136(13) 0.0185(16) 0.0099(13) 0.0067(12) -0.0016(10) 0.0025(11)
C28 0.0136(13) 0.0215(17) 0.0204(16) 0.0038(14) -0.0004(12) 0.0052(12)
Au2 0.00926(5) 0.01010(6) 0.00931(5) 0.00248(5) -0.00127(4) 0.00160(4)
F101 0.0292(10) 0.0295(11) 0.0663(15) 0.0324(11) -0.0144(9) -0.0105(8)
F102 0.0108(8) 0.0440(12) 0.0321(11) 0.0083(9) -0.0003(7) 0.0011(8)
F103 0.0198(8) 0.0265(10) 0.0200(9) -0.0034(8) -0.0060(7) 0.0058(7)
O101 0.0111(9) 0.0131(10) 0.0155(10) 0.0030(8) -0.0010(7) 0.0000(7)
O102 0.0200(10) 0.0283(13) 0.0216(12) -0.0042(10) -0.0031(8) 0.0086(9)
N2 0.0082(10) 0.0106(12) 0.0137(12) 0.0053(10) -0.0001(9) 0.0026(9)
C101 0.0133(12) 0.0135(14) 0.0099(13) 0.0034(12) -0.0006(10) 0.0071(11)
C102 0.0120(12) 0.0120(14) 0.0122(14) 0.0021(12) -0.0012(10) 0.0046(10)
C103 0.0123(12) 0.0121(14) 0.0149(14) 0.0050(12) 0.0020(10) 0.0076(11)
C104 0.0159(13) 0.0141(14) 0.0096(13) 0.0032(12) -0.0002(10) 0.0075(11)
C105 0.0120(12) 0.0101(14) 0.0125(14) -0.0004(12) -0.0039(10) 0.0051(10)
C106 0.0109(12) 0.0090(13) 0.0142(14) 0.0052(12) 0.0020(10) 0.0056(10)
C107 0.0125(12) 0.0102(14) 0.0135(14) 0.0017(12) -0.0012(10) 0.0064(11)
C108 0.0157(13) 0.0151(15) 0.0110(14) 0.0034(12) -0.0021(11) 0.0063(11)
C109 0.0098(12) 0.0130(14) 0.0174(15) 0.0019(12) -0.0018(11) 0.0035(11)
C110 0.0130(12) 0.0123(14) 0.0125(14) 0.0044(12) 0.0030(10) 0.0043(11)
C111 0.0104(12) 0.0144(14) 0.0118(14) 0.0033(12) 0.0009(10) 0.0074(11)
C112 0.0123(12) 0.0079(13) 0.0112(13) 0.0001(11) 0.0009(10) 0.0041(10)
C113 0.0152(13) 0.0115(14) 0.0174(15) 0.0026(12) 0.0041(11) 0.0039(11)
C114 0.0196(14) 0.0159(15) 0.0144(14) 0.0082(13) 0.0056(11) 0.0048(12)
C115 0.0171(13) 0.0145(15) 0.0103(14) 0.0016(12) 0.0022(11) 0.0086(11)
C116 0.0112(12) 0.0125(14) 0.0121(13) 0.0032(12) -0.0006(10) 0.0045(10)
C117 0.0131(12) 0.0116(14) 0.0109(13) 0.0036(12) 0.0031(10) 0.0047(11)
C118 0.0134(13) 0.0161(15) 0.0128(14) 0.0071(12) -0.0014(10) 0.0017(11)
C119 0.0184(14) 0.0188(16) 0.0163(15) 0.0071(13) -0.0026(11) 0.0019(12)
C120 0.0185(14) 0.0202(16) 0.0183(15) 0.0122(13) -0.0003(11) 0.0019(12)
C121 0.0196(14) 0.0282(18) 0.0250(16) 0.0118(15) 0.0101(12) 0.0094(13)
C122 0.0192(14) 0.0197(16) 0.0112(14) 0.0053(13) 0.0016(11) 0.0067(12)
C123 0.0386(18) 0.0330(19) 0.0190(16) 0.0066(15) -0.0040(13) 0.0241(15)
C124 0.0233(15) 0.0257(18) 0.0192(16) 0.0013(14) -0.0075(12) 0.0133(13)
C125 0.0341(18) 0.056(2) 0.0180(17) 0.0228(18) -0.0068(14) -0.0020(16)
C127 0.0136(13) 0.0202(16) 0.0110(13) 0.0076(13) -0.0032(10) 0.0013(11)
C128 0.0142(13) 0.0290(18) 0.0186(15) 0.0099(14) -0.0032(11) 0.0047(12)

loop_
_atom_type_symbol
_atom_type_description
_atom_type_scat_dispersion_real
_atom_type_scat_dispersion_imag
_atom_type_scat_source
C C 0.0030 0.0020 'International Tables Vol C Tables 4.2.6.8 and 6.1.1.4'
H H 0.0000 0.0000 'International Tables Vol C Tables 4.2.6.8 and 6.1.1.4'
Au Au -2.0130 8.8020 'International Tables Vol C Tables 4.2.6.8 and 6.1.1.4'
F F 0.0170 0.0100 'International Tables Vol C Tables 4.2.6.8 and 6.1.1.4'
N N 0.0060 0.0030 'International Tables Vol C Tables 4.2.6.8 and 6.1.1.4'
O O 0.0110 0.0060 'International Tables Vol C Tables 4.2.6.8 and 6.1.1.4'

loop_
_geom_angle_atom_site_label_1
_geom_angle_atom_site_label_2
_geom_angle_atom_site_label_3
_geom_angle
N1 Au1 O1 175.46(7)
N1 Au1 C1 81.66(9)
O1 Au1 C1 97.11(9)
N1 Au1 C17 81.58(9)
O1 Au1 C17 99.77(8)
C1 Au1 C17 163.10(10)
C27 O1 Au1 119.24(17)
C7 N1 C11 124.3(2)
C7 N1 Au1 117.79(17)
C11 N1 Au1 117.89(16)
C2 C1 C6 118.9(2)
C2 C1 Au1 130.69(19)
C6 C1 Au1 110.31(18)
C1 C2 C3 121.9(2)
C1 C2 H2 119.0
C3 C2 H2 119.0
C2 C3 C4 117.7(2)
C2 C3 C22 121.9(2)
C4 C3 C22 120.3(2)
C5 C4 C3 121.8(2)
C5 C4 H4 119.1
C3 C4 H4 119.1
C4 C5 C6 119.8(2)
C4 C5 H5 120.1
C6 C5 H5 120.1
C5 C6 C1 119.9(2)
C5 C6 C7 123.5(2)
C1 C6 C7 116.5(2)
N1 C7 C8 117.6(2)
N1 C7 C6 113.4(2)
C8 C7 C6 128.9(2)
C9 C8 C7 119.9(2)
C9 C8 H8 120.0
C7 C8 H8 120.0
C8 C9 C10 120.8(2)
C8 C9 H9 119.6
C10 C9 H9 119.6
C11 C10 C9 119.2(2)
C11 C10 H10 120.4
C9 C10 H10 120.4
N1 C11 C10 118.1(2)
N1 C11 C12 112.8(2)
C10 C11 C12 129.0(2)
C17 C12 C13 120.6(2)
C17 C12 C11 116.9(2)
C13 C12 C11 122.5(2)
C14 C13 C12 119.0(2)
C14 C13 H13 120.5
C12 C13 H13 120.5
C13 C14 C15 122.2(2)
C13 C14 H14 118.9
C15 C14 H14 118.9
C16 C15 C14 117.7(2)
C16 C15 C18 122.5(2)
C14 C15 C18 119.8(2)
C15 C16 C17 121.7(2)
C15 C16 H16 119.1
C17 C16 H16 119.1
C16 C17 C12 118.8(2)
C16 C17 Au1 130.61(19)
C12 C17 Au1 110.56(17)
C15 C18 C20 112.6(2)
C15 C18 C21 108.6(2)
C20 C18 C21 108.1(2)
C15 C18 C19 110.4(2)
C20 C18 C19 107.8(2)
C21 C18 C19 109.3(2)
C18 C19 H19A 109.5
C18 C19 H19B 109.5
H19A C19 H19B 109.5
C18 C19 H19C 109.5
H19A C19 H19C 109.5
H19B C19 H19C 109.5
C18 C20 H20A 109.5
C18 C20 H20B 109.5
H20A C20 H20B 109.5
C18 C20 H20C 109.5
H20A C20 H20C 109.5
H20B C20 H20C 109.5
C18 C21 H21A 109.5
C18 C21 H21B 109.5
H21A C21 H21B 109.5
C18 C21 H21C 109.5
H21A C21 H21C 109.5
H21B C21 H21C 109.5
C24 C22 C25 107.8(2)
C24 C22 C23 110.2(2)
C25 C22 C23 107.6(2)
C24 C22 C3 112.4(2)
C25 C22 C3 111.1(2)
C23 C22 C3 107.7(2)
C22 C23 H23A 109.5
C22 C23 H23B 109.5
H23A C23 H23B 109.5
C22 C23 H23C 109.5
H23A C23 H23C 109.5
H23B C23 H23C 109.5
C22 C24 H24A 109.5
C22 C24 H24B 109.5
H24A C24 H24B 109.5
C22 C24 H24C 109.5
H24A C24 H24C 109.5
H24B C24 H24C 109.5
C22 C25 H25A 109.5
C22 C25 H25B 109.5
H25A C25 H25B 109.5
C22 C25 H25C 109.5
H25A C25 H25C 109.5
H25B C25 H25C 109.5
O2 C27 O1 130.3(2)
O2 C27 C28 121.1(2)
O1 C27 C28 108.7(2)
F3 C28 F1 107.3(2)
F3 C28 F2 106.8(2)
F1 C28 F2 107.2(2)
F3 C28 C27 112.2(2)
F1 C28 C27 112.0(2)
F2 C28 C27 111.0(2)
N2 Au2 O101 174.99(7)
N2 Au2 C117 81.86(9)
O101 Au2 C117 95.95(8)
N2 Au2 C101 81.40(9)
O101 Au2 C101 100.99(8)
C117 Au2 C101 162.94(10)
C127 O101 Au2 120.48(17)
C111 N2 C107 124.5(2)
C111 N2 Au2 117.51(17)
C107 N2 Au2 117.95(16)
C106 C101 C102 118.8(2)
C106 C101 Au2 110.99(17)
C102 C101 Au2 130.06(18)
C103 C102 C101 121.9(2)
C103 C102 H102 119.1
C101 C102 H102 119.1
C102 C103 C104 117.4(2)
C102 C103 C118 122.3(2)
C104 C103 C118 120.3(2)
C105 C104 C103 121.9(2)
C105 C104 H104 119.1
C103 C104 H104 119.1
C104 C105 C106 119.5(2)
C104 C105 H105 120.2
C106 C105 H105 120.2
C101 C106 C105 120.4(2)
C101 C106 C107 116.5(2)
C105 C106 C107 123.1(2)
N2 C107 C108 117.8(2)
N2 C107 C106 112.9(2)
C108 C107 C106 129.3(2)
C107 C108 C109 119.7(2)
C107 C108 H108 120.1
C109 C108 H108 120.1
C110 C109 C108 120.4(2)
C110 C109 H109 119.8
C108 C109 H109 119.8
C109 C110 C111 119.7(2)
C109 C110 H110 120.1
C111 C110 H110 120.1
N2 C111 C110 117.7(2)
N2 C111 C112 113.5(2)
C110 C111 C112 128.7(2)
C113 C112 C117 119.5(2)
C113 C112 C111 124.0(2)
C117 C112 C111 116.4(2)
C114 C113 C112 120.1(2)
C114 C113 H113 120.0
C112 C113 H113 120.0
C113 C114 C115 121.6(2)
C113 C114 H114 119.2
C115 C114 H114 119.2
C116 C115 C114 117.8(2)
C116 C115 C122 119.8(2)
C114 C115 C122 122.3(2)
C115 C116 C117 121.9(2)
C115 C116 H116 119.0
C117 C116 H116 119.0
C116 C117 C112 118.9(2)
C116 C117 Au2 130.48(18)
C112 C117 Au2 110.39(18)
C103 C118 C119 112.2(2)
C103 C118 C120 109.9(2)
C119 C118 C120 108.2(2)
C103 C118 C121 108.5(2)
C119 C118 C121 108.4(2)
C120 C118 C121 109.6(2)
C118 C119 H11A 109.5
C118 C119 H11B 109.5
H11A C119 H11B 109.5
C118 C119 H11C 109.5
H11A C119 H11C 109.5
H11B C119 H11C 109.5
C118 C120 H12A 109.5
C118 C120 H12B 109.5
H12A C120 H12B 109.5
C118 C120 H12C 109.5
H12A C120 H12C 109.5
H12B C120 H12C 109.5
C118 C121 H12D 109.5
C118 C121 H12E 109.5
H12D C121 H12E 109.5
C118 C121 H12F 109.5
H12D C121 H12F 109.5
H12E C121 H12F 109.5
C125 C122 C124 108.4(2)
C125 C122 C123 108.5(2)
C124 C122 C123 108.0(2)
C125 C122 C115 112.2(2)
C124 C122 C115 111.4(2)
C123 C122 C115 108.2(2)
C122 C123 H12G 109.5
C122 C123 H12H 109.5
H12G C123 H12H 109.5
C122 C123 H12I 109.5
H12G C123 H12I 109.5
H12H C123 H12I 109.5
C122 C124 H12J 109.5
C122 C124 H12K 109.5
H12J C124 H12K 109.5
C122 C124 H12L 109.5
H12J C124 H12L 109.5
H12K C124 H12L 109.5
C122 C125 H12M 109.5
C122 C125 H12N 109.5
H12M C125 H12N 109.5
C122 C125 H12O 109.5
H12M C125 H12O 109.5
H12N C125 H12O 109.5
O102 C127 O101 130.8(2)
O102 C127 C128 120.7(2)
O101 C127 C128 108.4(2)
F103 C128 F102 107.2(2)
F103 C128 F101 106.6(2)
F102 C128 F101 106.7(2)
F103 C128 C127 112.9(2)
F102 C128 C127 112.9(2)
F101 C128 C127 110.0(2)

loop_
_geom_bond_atom_site_label_1
_geom_bond_atom_site_label_2
_geom_bond_distance
Au1 N1 1.962(2)
Au1 O1 2.0156(17)
Au1 C1 2.069(3)
Au1 C17 2.070(3)
F1 C28 1.334(3)
F2 C28 1.345(3)
F3 C28 1.332(3)
O1 C27 1.290(3)
O2 C27 1.198(3)
N1 C7 1.358(3)
N1 C11 1.364(3)
C1 C2 1.389(3)
C1 C6 1.417(3)
C2 C3 1.393(3)
C2 H2 0.9500
C3 C4 1.402(3)
C3 C22 1.537(3)
C4 C5 1.385(3)
C4 H4 0.9500
C5 C6 1.386(3)
C5 H5 0.9500
C6 C7 1.464(3)
C7 C8 1.391(3)
C8 C9 1.381(3)
C8 H8 0.9500
C9 C10 1.390(3)
C9 H9 0.9500
C10 C11 1.388(3)
C10 H10 0.9500
C11 C12 1.472(3)
C12 C17 1.401(3)
C12 C13 1.404(3)
C13 C14 1.380(3)
C13 H13 0.9500
C14 C15 1.406(3)
C14 H14 0.9500
C15 C16 1.395(3)
C15 C18 1.525(3)
C16 C17 1.400(3)
C16 H16 0.9500
C18 C20 1.527(3)
C18 C21 1.545(3)
C18 C19 1.548(3)
C19 H19A 0.9800
C19 H19B 0.9800
C19 H19C 0.9800
C20 H20A 0.9800
C20 H20B 0.9800
C20 H20C 0.9800
C21 H21A 0.9800
C21 H21B 0.9800
C21 H21C 0.9800
C22 C24 1.526(4)
C22 C25 1.534(3)
C22 C23 1.535(4)
C23 H23A 0.9800
C23 H23B 0.9800
C23 H23C 0.9800
C24 H24A 0.9800
C24 H24B 0.9800
C24 H24C 0.9800
C25 H25A 0.9800
C25 H25B 0.9800
C25 H25C 0.9800
C27 C28 1.547(4)
Au2 N2 1.961(2)
Au2 O101 2.0078(16)
Au2 C117 2.061(2)
Au2 C101 2.067(2)
F101 C128 1.350(3)
F102 C128 1.334(3)
F103 C128 1.331(3)
O101 C127 1.284(3)
O102 C127 1.199(3)
N2 C111 1.355(3)
N2 C107 1.362(3)
C101 C106 1.397(3)
C101 C102 1.400(3)
C102 C103 1.400(3)
C102 H102 0.9500
C103 C104 1.403(3)
C103 C118 1.528(3)
C104 C105 1.383(3)
C104 H104 0.9500
C105 C106 1.398(3)
C105 H105 0.9500
C106 C107 1.473(3)
C107 C108 1.381(3)
C108 C109 1.392(3)
C108 H108 0.9500
C109 C110 1.383(3)
C109 H109 0.9500
C110 C111 1.391(3)
C110 H110 0.9500
C111 C112 1.468(3)
C112 C113 1.394(3)
C112 C117 1.413(3)
C113 C114 1.384(3)
C113 H113 0.9500
C114 C115 1.398(3)
C114 H114 0.9500
C115 C116 1.393(3)
C115 C122 1.540(3)
C116 C117 1.394(3)
C116 H116 0.9500
C118 C119 1.532(3)
C118 C120 1.538(3)
C118 C121 1.540(3)
C119 H11A 0.9800
C119 H11B 0.9800
C119 H11C 0.9800
C120 H12A 0.9800
C120 H12B 0.9800
C120 H12C 0.9800
C121 H12D 0.9800
C121 H12E 0.9800
C121 H12F 0.9800
C122 C125 1.523(3)
C122 C124 1.526(4)
C122 C123 1.533(3)
C123 H12G 0.9800
C123 H12H 0.9800
C123 H12I 0.9800
C124 H12J 0.9800
C124 H12K 0.9800
C124 H12L 0.9800
C125 H12M 0.9800
C125 H12N 0.9800
C125 H12O 0.9800
C127 C128 1.541(4)

loop_
_geom_torsion_atom_site_label_1
_geom_torsion_atom_site_label_2
_geom_torsion_atom_site_label_3
_geom_torsion_atom_site_label_4
_geom_torsion
N1 Au1 O1 C27 -170.0(9)
C1 Au1 O1 C27 -96.04(19)
C17 Au1 O1 C27 83.06(19)
O1 Au1 N1 C7 69.3(10)
C1 Au1 N1 C7 -5.27(18)
C17 Au1 N1 C7 176.9(2)
O1 Au1 N1 C11 -110.6(9)
C1 Au1 N1 C11 174.82(19)
C17 Au1 N1 C11 -3.00(18)
N1 Au1 C1 C2 -171.7(3)
O1 Au1 C1 C2 12.7(3)
C17 Au1 C1 C2 -164.2(3)
N1 Au1 C1 C6 4.41(17)
O1 Au1 C1 C6 -171.18(17)
C17 Au1 C1 C6 11.9(4)
C6 C1 C2 C3 0.0(4)
Au1 C1 C2 C3 175.82(19)
C1 C2 C3 C4 1.9(4)
C1 C2 C3 C22 -173.7(2)
C2 C3 C4 C5 -1.4(4)
C22 C3 C4 C5 174.3(2)
C3 C4 C5 C6 -1.2(4)
C4 C5 C6 C1 3.1(4)
C4 C5 C6 C7 -172.5(2)
C2 C1 C6 C5 -2.6(4)
Au1 C1 C6 C5 -179.20(19)
C2 C1 C6 C7 173.4(2)
Au1 C1 C6 C7 -3.2(3)
C11 N1 C7 C8 1.6(4)
Au1 N1 C7 C8 -178.32(18)
C11 N1 C7 C6 -175.3(2)
Au1 N1 C7 C6 4.8(3)
C5 C6 C7 N1 175.0(2)
C1 C6 C7 N1 -0.8(3)
C5 C6 C7 C8 -1.4(4)
C1 C6 C7 C8 -177.2(2)
N1 C7 C8 C9 -2.2(4)
C6 C7 C8 C9 174.1(2)
C7 C8 C9 C10 1.1(4)
C8 C9 C10 C11 0.8(4)
C7 N1 C11 C10 0.3(4)
Au1 N1 C11 C10 -179.83(17)
C7 N1 C11 C12 -179.1(2)
Au1 N1 C11 C12 0.8(3)
C9 C10 C11 N1 -1.5(4)
C9 C10 C11 C12 177.8(2)
N1 C11 C12 C17 3.3(3)
C10 C11 C12 C17 -175.9(2)
N1 C11 C12 C13 -177.9(2)
C10 C11 C12 C13 2.9(4)
C17 C12 C13 C14 1.9(4)
C11 C12 C13 C14 -176.9(2)
C12 C13 C14 C15 1.0(4)
C13 C14 C15 C16 -2.8(4)
C13 C14 C15 C18 178.3(2)
C14 C15 C16 C17 1.7(4)
C18 C15 C16 C17 -179.4(2)
C15 C16 C17 C12 1.1(4)
C15 C16 C17 Au1 -177.22(18)
C13 C12 C17 C16 -3.0(4)
C11 C12 C17 C16 175.9(2)
C13 C12 C17 Au1 175.67(18)
C11 C12 C17 Au1 -5.5(3)
N1 Au1 C17 C16 -177.1(2)
O1 Au1 C17 C16 -1.5(2)
C1 Au1 C17 C16 175.5(3)
N1 Au1 C17 C12 4.51(17)
O1 Au1 C17 C12 -179.88(17)
C1 Au1 C17 C12 -3.0(4)
C16 C15 C18 C20 9.4(4)
C14 C15 C18 C20 -171.8(2)
C16 C15 C18 C21 -110.3(3)
C14 C15 C18 C21 68.5(3)
C16 C15 C18 C19 129.9(3)
C14 C15 C18 C19 -51.3(3)
C2 C3 C22 C24 -26.1(4)
C4 C3 C22 C24 158.4(3)
C2 C3 C22 C25 -147.0(3)
C4 C3 C22 C25 37.6(3)
C2 C3 C22 C23 95.4(3)
C4 C3 C22 C23 -80.1(3)
Au1 O1 C27 O2 -1.6(4)
Au1 O1 C27 C28 178.68(15)
O2 C27 C28 F3 0.1(4)
O1 C27 C28 F3 179.9(2)
O2 C27 C28 F1 120.9(3)
O1 C27 C28 F1 -59.3(3)
O2 C27 C28 F2 -119.3(3)
O1 C27 C28 F2 60.4(3)
N2 Au2 O101 C127 171.5(8)
C117 Au2 O101 C127 107.65(19)
C101 Au2 O101 C127 -70.4(2)
O101 Au2 N2 C111 -58.7(9)
C117 Au2 N2 C111 5.71(18)
C101 Au2 N2 C111 -177.59(19)
O101 Au2 N2 C107 121.2(8)
C117 Au2 N2 C107 -174.44(19)
C101 Au2 N2 C107 2.25(18)
N2 Au2 C101 C106 -4.27(17)
O101 Au2 C101 C106 -179.81(17)
C117 Au2 C101 C106 6.9(4)
N2 Au2 C101 C102 180.0(2)
O101 Au2 C101 C102 4.4(2)
C117 Au2 C101 C102 -168.8(3)
C106 C101 C102 C103 -1.8(4)
Au2 C101 C102 C103 173.65(18)
C101 C102 C103 C104 -0.7(4)
C101 C102 C103 C118 -179.9(2)
C102 C103 C104 C105 2.5(4)
C118 C103 C104 C105 -178.3(2)
C103 C104 C105 C106 -1.6(4)
C102 C101 C106 C105 2.8(4)
Au2 C101 C106 C105 -173.52(18)
C102 C101 C106 C107 -178.0(2)
Au2 C101 C106 C107 5.7(3)
C104 C105 C106 C101 -1.1(4)
C104 C105 C106 C107 179.7(2)
C111 N2 C107 C108 -0.2(4)
Au2 N2 C107 C108 179.97(17)
C111 N2 C107 C106 -180.0(2)
Au2 N2 C107 C106 0.2(3)
C101 C106 C107 N2 -4.1(3)
C105 C106 C107 N2 175.1(2)
C101 C106 C107 C108 176.2(2)
C105 C106 C107 C108 -4.6(4)
N2 C107 C108 C109 1.3(4)
C106 C107 C108 C109 -179.0(2)
C107 C108 C109 C110 -0.4(4)
C108 C109 C110 C111 -1.6(4)
C107 N2 C111 C110 -1.7(4)
Au2 N2 C111 C110 178.12(17)
C107 N2 C111 C112 174.7(2)
Au2 N2 C111 C112 -5.5(3)
C109 C110 C111 N2 2.5(4)
C109 C110 C111 C112 -173.2(2)
N2 C111 C112 C113 -174.1(2)
C110 C111 C112 C113 1.8(4)
N2 C111 C112 C117 1.4(3)
C110 C111 C112 C117 177.2(2)
C117 C112 C113 C114 -3.8(4)
C111 C112 C113 C114 171.5(2)
C112 C113 C114 C115 0.8(4)
C113 C114 C115 C116 2.5(4)
C113 C114 C115 C122 -173.5(2)
C114 C115 C116 C117 -2.9(4)
C122 C115 C116 C117 173.1(2)
C115 C116 C117 C112 0.1(4)
C115 C116 C117 Au2 -174.23(19)
C113 C112 C117 C116 3.3(4)
C111 C112 C117 C116 -172.3(2)
C113 C112 C117 Au2 178.69(19)
C111 C112 C117 Au2 3.0(3)
N2 Au2 C117 C116 170.1(3)
O101 Au2 C117 C116 -14.4(2)
C101 Au2 C117 C116 158.9(3)
N2 Au2 C117 C112 -4.52(17)
O101 Au2 C117 C112 170.94(17)
C101 Au2 C117 C112 -15.7(4)
C102 C103 C118 C119 -10.9(3)
C104 C103 C118 C119 170.0(2)
C102 C103 C118 C120 -131.3(2)
C104 C103 C118 C120 49.5(3)
C102 C103 C118 C121 108.8(3)
C104 C103 C118 C121 -70.3(3)
C116 C115 C122 C125 178.9(2)
C114 C115 C122 C125 -5.2(4)
C116 C115 C122 C124 57.2(3)
C114 C115 C122 C124 -127.0(3)
C116 C115 C122 C123 -61.4(3)
C114 C115 C122 C123 114.4(3)
Au2 O101 C127 O102 -0.3(4)
Au2 O101 C127 C128 178.83(16)
O102 C127 C128 F103 -128.1(3)
O101 C127 C128 F103 52.6(3)
O102 C127 C128 F102 -6.2(4)
O101 C127 C128 F102 174.5(2)
O102 C127 C128 F101 112.9(3)
O101 C127 C128 F101 -66.4(3)
